data_4032052
loop_
_publ_author_name
'Park, Boyoung Y.'
'Luong, Tom'
'Sato, Hiroki'
'Krische, Michael J.'

_publ_section_title
;
 Osmium(0)-Catalyzed C-C Coupling of Ethylene and \a-Olefins with Diols,
 Ketols, or Hydroxy Esters via Transfer Hydrogenation.
;
_journal_issue 18
_journal_name_full 'The Journal of organic chemistry'
_journal_page_first 8585
_journal_page_last 8594
_journal_paper_doi 10.1021/acs.joc.6b01923
_journal_volume 81
_journal_year 2016
_chemical_formula_moiety 'C33 H49 P, 3 Os, 11 C O'
_chemical_formula_sum 'C44 H49 O11 Os3 P'
_chemical_formula_weight 1355.40
_space_group_crystal_system triclinic
_space_group_IT_number 2
_space_group_name_Hall '-P 1'
_space_group_name_H-M_alt 'P -1'
_symmetry_space_group_name_Hall '-P 1'
_symmetry_space_group_name_H-M 'P -1'
_atom_sites_solution_hydrogens geom
_audit_creation_method SHELXL-2014/7
_cell_angle_alpha 74.3970(10)
_cell_angle_beta 75.4040(10)
_cell_angle_gamma 84.1860(10)
_cell_formula_units_Z 2
_cell_length_a 11.6048(2)
_cell_length_b 13.5575(2)
_cell_length_c 15.1224(2)
_cell_measurement_reflns_used 31725
_cell_measurement_temperature 100(2)
_cell_measurement_theta_max 73.4
_cell_measurement_theta_min 3.38
_cell_volume 2216.17(6)
_computing_cell_refinement 'CrysAlisPro V 1.171.37.31, Agilent Technologies'
_computing_data_collection 'CrysAlisPro V 1.171.37.31, Agilent Technologies'
_computing_data_reduction 'CrysAlisPro V 1.171.37.31, Agilent Technologies'
_computing_molecular_graphics 'XP SHELXTL/PC, Siemens Analytical'
_computing_publication_material 'Shelxl-2014/7, Sheldrick, G. M.'
_computing_structure_refinement 'Shelxl-2014/7, Sheldrick, G. M.'
_computing_structure_solution
;

SUPERFLIP.  Palatinus, L. and Chapuis, G., J. Appl. Cryst. 40, 786-790.
;
_diffrn_ambient_temperature 100(2)
_diffrn_measured_fraction_theta_full 0.993
_diffrn_measured_fraction_theta_max 0.973
_diffrn_measurement_device_type 'Agilent SuperNova with AtlasS2 CCD'
_diffrn_measurement_method \w-scans
_diffrn_radiation_type CuK\a
_diffrn_radiation_wavelength 1.54184
_diffrn_reflns_av_R_equivalents 0.0304
_diffrn_reflns_av_unetI/netI 0.0183
_diffrn_reflns_Laue_measured_fraction_full 0.993
_diffrn_reflns_Laue_measured_fraction_max 0.973
_diffrn_reflns_limit_h_max 14
_diffrn_reflns_limit_h_min -14
_diffrn_reflns_limit_k_max 16
_diffrn_reflns_limit_k_min -16
_diffrn_reflns_limit_l_max 18
_diffrn_reflns_limit_l_min -18
_diffrn_reflns_number 40515
_diffrn_reflns_point_group_measured_fraction_full 0.993
_diffrn_reflns_point_group_measured_fraction_max 0.973
_diffrn_reflns_theta_full 67.684
_diffrn_reflns_theta_max 73.521
_diffrn_reflns_theta_min 3.121
_diffrn_source 'sealed microfocus tube'
_exptl_absorpt_coefficient_mu 16.715
_exptl_absorpt_correction_T_max 1.00
_exptl_absorpt_correction_T_min 0.183
_exptl_absorpt_correction_type gaussian
_exptl_absorpt_process_details
;
CrysAlisPro 1.171.38.27t (Agilent, 2015)
Numerical absorption correction based on gaussian integration over
            a multifaceted crystal model
Empirical absorption correction using spherical harmonics,
 implemented in SCALE3 ABSPACK scaling algorithm.
;
_exptl_crystal_colour yellow
_exptl_crystal_density_diffrn 2.031
_exptl_crystal_description prism
_exptl_crystal_F_000 1288
_exptl_crystal_size_max 0.280
_exptl_crystal_size_mid 0.120
_exptl_crystal_size_min 0.070
_refine_diff_density_max 1.482
_refine_diff_density_min -1.160
_refine_diff_density_rms 0.120
_refine_ls_extinction_method none
_refine_ls_goodness_of_fit_ref 1.004
_refine_ls_hydrogen_treatment constr
_refine_ls_matrix_type full
_refine_ls_number_parameters 538
_refine_ls_number_reflns 8704
_refine_ls_number_restraints 0
_refine_ls_restrained_S_all 1.004
_refine_ls_R_factor_all 0.0229
_refine_ls_R_factor_gt 0.0222
_refine_ls_shift/su_max 0.003
_refine_ls_shift/su_mean 0.000
_refine_ls_structure_factor_coef Fsqd
_refine_ls_weighting_details 'w=1/[\s^2^(Fo^2^)+(0.0178P)^2^+11.8122P] where P=(Fo^2^+2Fc^2^)/3'
_refine_ls_weighting_scheme calc
_refine_ls_wR_factor_gt 0.0515
_refine_ls_wR_factor_ref 0.0517
_reflns_Friedel_coverage 0.000
_reflns_number_gt 8633
_reflns_number_total 8704
_reflns_threshold_expression 'I > 2\s(I)'
_cod_data_source_file jo6b01923_si_001.cif
_cod_data_source_block shelx
_cod_depositor_comments
;
The following automatic conversions were performed:

'_exptl_absorpt_correction_type' value 'Gaussian' changed to
'gaussian' according to
/usr/data/users/saulius/crontab/automatic-downloads/rss-feeds/ACS/lib/dictionaries/cif_core.dic
dictionary named 'cif_core.dic' version 2.4.2 from 2011-04-26.

Automatic conversion script
Id: cif_fix_values 4268 2015-11-12 08:31:59Z antanas 

 Adding full bibliography for 4032052--4032053.cif.
;
_cod_database_code 4032052
_shelx_shelxl_version_number 2014/7
_shelx_space_group_comment
;
The symmetry employed for this shelxl refinement is uniquely defined
by the following loop, which should always be used as a source of
symmetry information in preference to the above space-group names.
They are only intended as comments.
;
_shelx_estimated_absorpt_t_min 0.089
_shelx_estimated_absorpt_t_max 0.387

loop_
_space_group_symop_operation_xyz
'x, y, z'
'-x, -y, -z'

loop_
_atom_site_label
_atom_site_type_symbol
_atom_site_fract_x
_atom_site_fract_y
_atom_site_fract_z
_atom_site_U_iso_or_equiv
_atom_site_adp_type
_atom_site_occupancy
_atom_site_site_symmetry_order
_atom_site_calc_flag
_atom_site_refinement_flags_posn
_atom_site_refinement_flags_adp
C1 C 0.5953(3) 0.7616(3) 0.3080(3) 0.0148(7) Uani 1 1 d . .
C2 C 0.5537(3) 0.6831(3) 0.2794(3) 0.0151(7) Uani 1 1 d . .
C3 C 0.4554(3) 0.6289(3) 0.3407(3) 0.0199(8) Uani 1 1 d . .
H3 H 0.4303 0.5727 0.3248 0.024 Uiso 1 1 calc R U
C4 C 0.3934(3) 0.6536(3) 0.4232(3) 0.0198(8) Uani 1 1 d . .
H4 H 0.3283 0.6142 0.4635 0.024 Uiso 1 1 calc R U
C5 C 0.4275(3) 0.7368(3) 0.4464(3) 0.0176(7) Uani 1 1 d . .
H5 H 0.3825 0.7580 0.5004 0.021 Uiso 1 1 calc R U
C6 C 0.5277(3) 0.7885(3) 0.3901(3) 0.0148(7) Uani 1 1 d . .
H6 H 0.5518 0.8441 0.4074 0.018 Uiso 1 1 calc R U
C7 C 0.5925(3) 0.6554(3) 0.1859(3) 0.0157(7) Uani 1 1 d . .
C8 C 0.6807(3) 0.5774(3) 0.1715(3) 0.0163(7) Uani 1 1 d . .
C9 C 0.7010(3) 0.5467(3) 0.0880(3) 0.0184(7) Uani 1 1 d . .
H9 H 0.7595 0.4940 0.0781 0.022 Uiso 1 1 calc R U
C10 C 0.6386(3) 0.5906(3) 0.0181(3) 0.0174(7) Uani 1 1 d . .
C11 C 0.5513(3) 0.6656(3) 0.0351(3) 0.0181(7) Uani 1 1 d . .
H11 H 0.5074 0.6959 -0.0113 0.022 Uiso 1 1 calc R U
C12 C 0.5262(3) 0.6976(3) 0.1186(3) 0.0163(7) Uani 1 1 d . .
C13 C 0.7492(3) 0.5247(3) 0.2456(3) 0.0178(7) Uani 1 1 d . .
H13 H 0.7498 0.5733 0.2848 0.021 Uiso 1 1 calc R U
C14 C 0.6873(4) 0.4286(3) 0.3113(3) 0.0289(9) Uani 1 1 d . .
H14A H 0.6070 0.4475 0.3435 0.043 Uiso 1 1 calc R U
H14B H 0.7333 0.3959 0.3583 0.043 Uiso 1 1 calc R U
H14C H 0.6817 0.3807 0.2743 0.043 Uiso 1 1 calc R U
C15 C 0.8788(4) 0.4978(3) 0.2030(3) 0.0258(9) Uani 1 1 d . .
H15A H 0.8813 0.4454 0.1686 0.039 Uiso 1 1 calc R U
H15B H 0.9210 0.4713 0.2536 0.039 Uiso 1 1 calc R U
H15C H 0.9172 0.5593 0.1594 0.039 Uiso 1 1 calc R U
C16 C 0.6690(3) 0.5522(3) -0.0714(3) 0.0225(8) Uani 1 1 d . .
H16 H 0.6618 0.4761 -0.0512 0.027 Uiso 1 1 calc R U
C17 C 0.7977(4) 0.5736(5) -0.1247(4) 0.0475(14) Uani 1 1 d . .
H17A H 0.8080 0.6478 -0.1459 0.071 Uiso 1 1 calc R U
H17B H 0.8169 0.5445 -0.1796 0.071 Uiso 1 1 calc R U
H17C H 0.8509 0.5424 -0.0829 0.071 Uiso 1 1 calc R U
C18 C 0.5861(4) 0.5947(3) -0.1375(3) 0.0264(9) Uani 1 1 d . .
H18A H 0.5033 0.5825 -0.1023 0.040 Uiso 1 1 calc R U
H18B H 0.6049 0.5604 -0.1891 0.040 Uiso 1 1 calc R U
H18C H 0.5967 0.6685 -0.1637 0.040 Uiso 1 1 calc R U
C19 C 0.4217(3) 0.7744(3) 0.1353(3) 0.0209(8) Uani 1 1 d . .
H19 H 0.4266 0.7995 0.1907 0.025 Uiso 1 1 calc R U
C20 C 0.4236(4) 0.8675(3) 0.0519(3) 0.0285(9) Uani 1 1 d . .
H20A H 0.5012 0.8992 0.0338 0.043 Uiso 1 1 calc R U
H20B H 0.3606 0.9172 0.0698 0.043 Uiso 1 1 calc R U
H20C H 0.4104 0.8460 -0.0016 0.043 Uiso 1 1 calc R U
C21 C 0.3029(4) 0.7216(4) 0.1605(4) 0.0325(10) Uani 1 1 d . .
H21A H 0.2959 0.6958 0.1075 0.049 Uiso 1 1 calc R U
H21B H 0.2370 0.7709 0.1735 0.049 Uiso 1 1 calc R U
H21C H 0.2997 0.6643 0.2167 0.049 Uiso 1 1 calc R U
C22 C 0.8089(3) 0.8103(3) 0.1441(2) 0.0139(7) Uani 1 1 d . .
H22 H 0.8013 0.7362 0.1487 0.017 Uiso 1 1 calc R U
C23 C 0.7445(3) 0.8699(3) 0.0677(3) 0.0173(7) Uani 1 1 d . .
H23A H 0.6583 0.8566 0.0898 0.021 Uiso 1 1 calc R U
H23B H 0.7541 0.9443 0.0567 0.021 Uiso 1 1 calc R U
C24 C 0.7942(3) 0.8384(3) -0.0246(3) 0.0210(8) Uani 1 1 d . .
H24A H 0.7801 0.7649 -0.0146 0.025 Uiso 1 1 calc R U
H24B H 0.7523 0.8786 -0.0730 0.025 Uiso 1 1 calc R U
C25 C 0.9275(4) 0.8563(3) -0.0598(3) 0.0247(8) Uani 1 1 d . .
H25A H 0.9411 0.9306 -0.0766 0.030 Uiso 1 1 calc R U
H25B H 0.9590 0.8311 -0.1173 0.030 Uiso 1 1 calc R U
C26 C 0.9934(3) 0.8006(3) 0.0161(3) 0.0224(8) Uani 1 1 d . .
H26A H 1.0787 0.8171 -0.0066 0.027 Uiso 1 1 calc R U
H26B H 0.9879 0.7257 0.0268 0.027 Uiso 1 1 calc R U
C27 C 0.9434(3) 0.8298(3) 0.1096(3) 0.0181(7) Uani 1 1 d . .
H27A H 0.9567 0.9031 0.1011 0.022 Uiso 1 1 calc R U
H27B H 0.9854 0.7888 0.1576 0.022 Uiso 1 1 calc R U
C28 C 0.6899(3) 0.9653(3) 0.2540(3) 0.0150(7) Uani 1 1 d . .
H28 H 0.6641 0.9709 0.3208 0.018 Uiso 1 1 calc R U
C29 C 0.7921(3) 1.0397(3) 0.2082(3) 0.0163(7) Uani 1 1 d . .
H29A H 0.8182 1.0433 0.1399 0.020 Uiso 1 1 calc R U
H29B H 0.8607 1.0142 0.2369 0.020 Uiso 1 1 calc R U
C30 C 0.7517(3) 1.1474(3) 0.2221(3) 0.0200(8) Uani 1 1 d . .
H30A H 0.7339 1.1450 0.2902 0.024 Uiso 1 1 calc R U
H30B H 0.8172 1.1952 0.1890 0.024 Uiso 1 1 calc R U
C31 C 0.6418(3) 1.1870(3) 0.1842(3) 0.0228(8) Uani 1 1 d . .
H31A H 0.6629 1.1989 0.1146 0.027 Uiso 1 1 calc R U
H31B H 0.6140 1.2533 0.1993 0.027 Uiso 1 1 calc R U
C32 C 0.5414(3) 1.1115(3) 0.2263(3) 0.0221(8) Uani 1 1 d . .
H32A H 0.4740 1.1376 0.1962 0.027 Uiso 1 1 calc R U
H32B H 0.5129 1.1071 0.2947 0.027 Uiso 1 1 calc R U
C33 C 0.5808(3) 1.0040(3) 0.2125(3) 0.0178(7) Uani 1 1 d . .
H33A H 0.6011 1.0064 0.1443 0.021 Uiso 1 1 calc R U
H33B H 0.5149 0.9565 0.2444 0.021 Uiso 1 1 calc R U
C34 C 0.7386(3) 0.6604(3) 0.4465(3) 0.0170(7) Uani 1 1 d . .
C35 C 0.9584(3) 0.6633(3) 0.3280(3) 0.0170(7) Uani 1 1 d . .
C36 C 0.9815(3) 0.8612(3) 0.3067(3) 0.0174(7) Uani 1 1 d . .
C37 C 0.6432(3) 0.7798(3) 0.5795(3) 0.0196(8) Uani 1 1 d . .
C38 C 0.7772(3) 0.8993(3) 0.6413(3) 0.0203(8) Uani 1 1 d . .
C39 C 0.6619(3) 0.9890(3) 0.4887(3) 0.0202(8) Uani 1 1 d . .
C40 C 0.8967(3) 0.9707(3) 0.4439(3) 0.0180(7) Uani 1 1 d . .
C41 C 1.0802(3) 0.8158(3) 0.4680(3) 0.0196(8) Uani 1 1 d . .
C42 C 1.0581(3) 0.6074(3) 0.5172(3) 0.0193(8) Uani 1 1 d . .
C43 C 0.8269(3) 0.6242(3) 0.6117(3) 0.0179(7) Uani 1 1 d . .
C44 C 0.9858(3) 0.7355(3) 0.6569(3) 0.0208(8) Uani 1 1 d . .
O1 O 0.6715(2) 0.5983(2) 0.48062(19) 0.0184(5) Uani 1 1 d . .
O2 O 1.0250(2) 0.6033(2) 0.3013(2) 0.0256(6) Uani 1 1 d . .
O3 O 1.0578(2) 0.9119(2) 0.26101(19) 0.0207(6) Uani 1 1 d . .
O4 O 0.5651(2) 0.7287(2) 0.6150(2) 0.0233(6) Uani 1 1 d . .
O5 O 0.7788(3) 0.9100(2) 0.7133(2) 0.0286(7) Uani 1 1 d . .
O6 O 0.6024(2) 1.0600(2) 0.4712(2) 0.0258(6) Uani 1 1 d . .
O7 O 0.9631(2) 1.0315(2) 0.4000(2) 0.0219(6) Uani 1 1 d . .
O8 O 1.1584(2) 0.8660(2) 0.4289(2) 0.0236(6) Uani 1 1 d . .
O9 O 1.1209(2) 0.5396(2) 0.5031(2) 0.0274(7) Uani 1 1 d . .
O10 O 0.7581(2) 0.5654(2) 0.65287(19) 0.0223(6) Uani 1 1 d . .
O11 O 1.0077(3) 0.7445(2) 0.7241(2) 0.0284(6) Uani 1 1 d . .
Os1 Os 0.85826(2) 0.76362(2) 0.37746(2) 0.01210(4) Uani 1 1 d . .
Os2 Os 0.77105(2) 0.87834(2) 0.52167(2) 0.01419(4) Uani 1 1 d . .
Os3 Os 0.95512(2) 0.71985(2) 0.54291(2) 0.01450(4) Uani 1 1 d . .
P1 P 0.73898(7) 0.82782(7) 0.26388(6) 0.01222(16) Uani 1 1 d . .

loop_
_atom_site_aniso_label
_atom_site_aniso_U_11
_atom_site_aniso_U_22
_atom_site_aniso_U_33
_atom_site_aniso_U_23
_atom_site_aniso_U_13
_atom_site_aniso_U_12
C1 0.0146(16) 0.0132(16) 0.0147(18) -0.0019(14) -0.0009(13) -0.0035(13)
C2 0.0148(16) 0.0144(17) 0.0147(18) -0.0018(14) -0.0029(13) -0.0014(13)
C3 0.0199(18) 0.0179(18) 0.020(2) -0.0031(15) -0.0009(15) -0.0078(14)
C4 0.0148(16) 0.0184(18) 0.023(2) -0.0008(16) 0.0004(14) -0.0081(14)
C5 0.0152(16) 0.0200(18) 0.0156(18) -0.0045(15) 0.0004(14) -0.0020(14)
C6 0.0120(15) 0.0155(17) 0.0162(18) -0.0023(14) -0.0032(13) -0.0018(13)
C7 0.0148(16) 0.0125(16) 0.0187(19) -0.0037(14) 0.0000(14) -0.0065(13)
C8 0.0164(16) 0.0162(17) 0.0156(18) -0.0027(14) -0.0016(14) -0.0062(13)
C9 0.0173(17) 0.0160(17) 0.022(2) -0.0060(15) -0.0024(14) -0.0013(13)
C10 0.0181(17) 0.0216(19) 0.0131(18) -0.0047(15) -0.0013(14) -0.0077(14)
C11 0.0195(17) 0.0189(18) 0.0158(18) -0.0012(15) -0.0051(14) -0.0055(14)
C12 0.0153(16) 0.0154(17) 0.0171(19) -0.0026(15) -0.0014(14) -0.0054(13)
C13 0.0202(18) 0.0193(18) 0.0162(18) -0.0066(15) -0.0048(14) -0.0034(14)
C14 0.034(2) 0.026(2) 0.025(2) 0.0007(18) -0.0076(18) -0.0083(17)
C15 0.0226(19) 0.027(2) 0.028(2) -0.0074(18) -0.0070(16) 0.0028(16)
C16 0.0230(19) 0.027(2) 0.018(2) -0.0088(17) -0.0039(15) 0.0004(15)
C17 0.026(2) 0.091(5) 0.029(3) -0.028(3) 0.000(2) 0.001(3)
C18 0.026(2) 0.035(2) 0.020(2) -0.0112(18) -0.0028(16) -0.0041(17)
C19 0.0207(18) 0.0213(19) 0.023(2) -0.0076(16) -0.0083(15) 0.0018(15)
C20 0.030(2) 0.024(2) 0.034(2) -0.0059(19) -0.0141(18) 0.0024(17)
C21 0.0192(19) 0.033(2) 0.041(3) -0.007(2) -0.0028(18) 0.0003(17)
C22 0.0146(16) 0.0139(16) 0.0116(17) -0.0017(14) 0.0000(13) -0.0046(13)
C23 0.0195(17) 0.0164(17) 0.0148(18) -0.0012(14) -0.0032(14) -0.0047(14)
C24 0.0235(19) 0.025(2) 0.0139(19) -0.0046(16) -0.0003(15) -0.0091(15)
C25 0.028(2) 0.030(2) 0.0125(19) -0.0037(16) 0.0028(15) -0.0104(17)
C26 0.0184(18) 0.026(2) 0.020(2) -0.0075(16) 0.0039(15) -0.0063(15)
C27 0.0154(17) 0.0222(19) 0.0147(18) -0.0034(15) 0.0011(14) -0.0057(14)
C28 0.0154(16) 0.0143(17) 0.0142(18) -0.0031(14) -0.0015(13) -0.0020(13)
C29 0.0155(16) 0.0124(17) 0.0189(19) -0.0002(14) -0.0026(14) -0.0050(13)
C30 0.0229(18) 0.0161(18) 0.021(2) -0.0036(15) -0.0034(15) -0.0067(14)
C31 0.0249(19) 0.0147(18) 0.029(2) -0.0060(16) -0.0068(16) -0.0013(15)
C32 0.0194(18) 0.0183(19) 0.028(2) -0.0069(16) -0.0042(16) 0.0004(14)
C33 0.0160(17) 0.0172(18) 0.0200(19) -0.0034(15) -0.0045(14) -0.0025(13)
C34 0.0191(17) 0.0162(18) 0.0153(18) -0.0033(15) -0.0054(14) 0.0031(14)
C35 0.0170(17) 0.0202(18) 0.0143(18) -0.0031(15) -0.0049(14) -0.0038(14)
C36 0.0205(18) 0.0184(18) 0.0161(18) -0.0061(15) -0.0092(15) 0.0038(15)
C37 0.0240(19) 0.0196(19) 0.0173(19) -0.0075(15) -0.0061(15) 0.0007(15)
C38 0.0179(17) 0.0219(19) 0.022(2) -0.0075(16) -0.0039(15) -0.0033(14)
C39 0.0191(17) 0.026(2) 0.0144(18) -0.0057(16) 0.0008(14) -0.0047(16)
C40 0.0197(17) 0.0184(18) 0.0195(19) -0.0091(16) -0.0071(15) 0.0004(15)
C41 0.0259(19) 0.0141(17) 0.021(2) -0.0059(15) -0.0098(16) 0.0036(15)
C42 0.0160(17) 0.0174(18) 0.027(2) -0.0072(16) -0.0062(15) -0.0036(14)
C43 0.0227(18) 0.0202(19) 0.0118(17) -0.0032(15) -0.0080(15) 0.0020(15)
C44 0.0238(19) 0.0162(18) 0.022(2) -0.0035(16) -0.0041(16) -0.0042(14)
O1 0.0174(12) 0.0170(13) 0.0180(13) 0.0005(11) -0.0021(10) -0.0058(10)
O2 0.0219(14) 0.0234(14) 0.0310(16) -0.0121(13) -0.0012(12) 0.0033(11)
O3 0.0184(13) 0.0215(14) 0.0202(14) -0.0025(11) -0.0003(11) -0.0106(11)
O4 0.0218(13) 0.0229(14) 0.0239(15) -0.0066(12) 0.0008(11) -0.0093(11)
O5 0.0319(15) 0.0385(17) 0.0178(15) -0.0095(13) -0.0047(12) -0.0092(13)
O6 0.0250(14) 0.0226(15) 0.0294(16) -0.0076(12) -0.0065(12) 0.0045(12)
O7 0.0226(13) 0.0195(14) 0.0245(15) -0.0065(12) -0.0035(11) -0.0069(11)
O8 0.0197(13) 0.0206(14) 0.0290(16) -0.0029(12) -0.0043(11) -0.0065(11)
O9 0.0188(13) 0.0189(14) 0.0449(19) -0.0104(13) -0.0053(12) -0.0009(11)
O10 0.0239(14) 0.0243(14) 0.0165(14) -0.0007(11) -0.0025(11) -0.0092(11)
O11 0.0409(17) 0.0270(15) 0.0216(16) -0.0042(13) -0.0150(13) -0.0063(13)
Os1 0.01175(7) 0.01292(8) 0.01139(8) -0.00265(6) -0.00181(5) -0.00291(5)
Os2 0.01362(7) 0.01538(8) 0.01412(8) -0.00538(6) -0.00162(6) -0.00266(6)
Os3 0.01522(7) 0.01443(8) 0.01460(8) -0.00320(6) -0.00468(6) -0.00226(6)
P1 0.0113(4) 0.0130(4) 0.0120(4) -0.0029(3) -0.0011(3) -0.0036(3)

loop_
_atom_type_symbol
_atom_type_description
_atom_type_scat_dispersion_real
_atom_type_scat_dispersion_imag
_atom_type_scat_source
C C 0.0181 0.0091 'International Tables Vol C Tables 4.2.6.8 and 6.1.1.4'
H H 0.0000 0.0000 'International Tables Vol C Tables 4.2.6.8 and 6.1.1.4'
O O 0.0492 0.0322 'International Tables Vol C Tables 4.2.6.8 and 6.1.1.4'
Os Os -4.9801 6.2216 'International Tables Vol C Tables 4.2.6.8 and 6.1.1.4'
P P 0.2955 0.4335 'International Tables Vol C Tables 4.2.6.8 and 6.1.1.4'

loop_
_geom_angle_atom_site_label_1
_geom_angle_atom_site_label_2
_geom_angle_atom_site_label_3
_geom_angle
C6 C1 C2 118.1(3)
C6 C1 P1 110.9(3)
C2 C1 P1 130.5(3)
C3 C2 C1 117.6(3)
C3 C2 C7 113.5(3)
C1 C2 C7 128.6(3)
C4 C3 C2 123.0(3)
C4 C3 H3 118.5
C2 C3 H3 118.5
C3 C4 C5 119.1(3)
C3 C4 H4 120.4
C5 C4 H4 120.4
C6 C5 C4 119.2(3)
C6 C5 H5 120.4
C4 C5 H5 120.4
C5 C6 C1 122.5(3)
C5 C6 H6 118.8
C1 C6 H6 118.8
C12 C7 C8 120.2(3)
C12 C7 C2 117.7(3)
C8 C7 C2 121.4(3)
C9 C8 C7 118.2(4)
C9 C8 C13 119.8(3)
C7 C8 C13 121.9(3)
C8 C9 C10 122.5(3)
C8 C9 H9 118.7
C10 C9 H9 118.7
C11 C10 C9 117.8(3)
C11 C10 C16 124.0(4)
C9 C10 C16 118.2(3)
C10 C11 C12 121.7(4)
C10 C11 H11 119.1
C12 C11 H11 119.1
C7 C12 C11 119.5(3)
C7 C12 C19 122.0(3)
C11 C12 C19 118.4(3)
C8 C13 C14 111.1(3)
C8 C13 C15 113.0(3)
C14 C13 C15 109.9(3)
C8 C13 H13 107.5
C14 C13 H13 107.5
C15 C13 H13 107.5
C13 C14 H14A 109.5
C13 C14 H14B 109.5
H14A C14 H14B 109.5
C13 C14 H14C 109.5
H14A C14 H14C 109.5
H14B C14 H14C 109.5
C13 C15 H15A 109.5
C13 C15 H15B 109.5
H15A C15 H15B 109.5
C13 C15 H15C 109.5
H15A C15 H15C 109.5
H15B C15 H15C 109.5
C17 C16 C10 110.8(3)
C17 C16 C18 109.9(4)
C10 C16 C18 114.2(3)
C17 C16 H16 107.2
C10 C16 H16 107.2
C18 C16 H16 107.2
C16 C17 H17A 109.5
C16 C17 H17B 109.5
H17A C17 H17B 109.5
C16 C17 H17C 109.5
H17A C17 H17C 109.5
H17B C17 H17C 109.5
C16 C18 H18A 109.5
C16 C18 H18B 109.5
H18A C18 H18B 109.5
C16 C18 H18C 109.5
H18A C18 H18C 109.5
H18B C18 H18C 109.5
C20 C19 C21 109.6(3)
C20 C19 C12 113.6(3)
C21 C19 C12 110.4(3)
C20 C19 H19 107.7
C21 C19 H19 107.7
C12 C19 H19 107.7
C19 C20 H20A 109.5
C19 C20 H20B 109.5
H20A C20 H20B 109.5
C19 C20 H20C 109.5
H20A C20 H20C 109.5
H20B C20 H20C 109.5
C19 C21 H21A 109.5
C19 C21 H21B 109.5
H21A C21 H21B 109.5
C19 C21 H21C 109.5
H21A C21 H21C 109.5
H21B C21 H21C 109.5
C23 C22 C27 109.6(3)
C23 C22 P1 114.1(2)
C27 C22 P1 115.2(2)
C23 C22 H22 105.7
C27 C22 H22 105.7
P1 C22 H22 105.7
C24 C23 C22 111.0(3)
C24 C23 H23A 109.4
C22 C23 H23A 109.4
C24 C23 H23B 109.4
C22 C23 H23B 109.4
H23A C23 H23B 108.0
C25 C24 C23 110.8(3)
C25 C24 H24A 109.5
C23 C24 H24A 109.5
C25 C24 H24B 109.5
C23 C24 H24B 109.5
H24A C24 H24B 108.1
C24 C25 C26 110.5(3)
C24 C25 H25A 109.5
C26 C25 H25A 109.5
C24 C25 H25B 109.5
C26 C25 H25B 109.5
H25A C25 H25B 108.1
C25 C26 C27 112.5(3)
C25 C26 H26A 109.1
C27 C26 H26A 109.1
C25 C26 H26B 109.1
C27 C26 H26B 109.1
H26A C26 H26B 107.8
C26 C27 C22 110.3(3)
C26 C27 H27A 109.6
C22 C27 H27A 109.6
C26 C27 H27B 109.6
C22 C27 H27B 109.6
H27A C27 H27B 108.1
C29 C28 C33 110.8(3)
C29 C28 P1 113.4(2)
C33 C28 P1 117.5(2)
C29 C28 H28 104.5
C33 C28 H28 104.5
P1 C28 H28 104.5
C28 C29 C30 110.5(3)
C28 C29 H29A 109.5
C30 C29 H29A 109.5
C28 C29 H29B 109.5
C30 C29 H29B 109.5
H29A C29 H29B 108.1
C31 C30 C29 111.3(3)
C31 C30 H30A 109.4
C29 C30 H30A 109.4
C31 C30 H30B 109.4
C29 C30 H30B 109.4
H30A C30 H30B 108.0
C30 C31 C32 111.7(3)
C30 C31 H31A 109.3
C32 C31 H31A 109.3
C30 C31 H31B 109.3
C32 C31 H31B 109.3
H31A C31 H31B 107.9
C31 C32 C33 112.4(3)
C31 C32 H32A 109.1
C33 C32 H32A 109.1
C31 C32 H32B 109.1
C33 C32 H32B 109.1
H32A C32 H32B 107.9
C32 C33 C28 109.6(3)
C32 C33 H33A 109.7
C28 C33 H33A 109.7
C32 C33 H33B 109.7
C28 C33 H33B 109.7
H33A C33 H33B 108.2
O1 C34 Os1 175.0(3)
O2 C35 Os1 175.1(3)
O3 C36 Os1 173.9(3)
O4 C37 Os2 175.1(3)
O5 C38 Os2 178.4(3)
O6 C39 Os2 174.2(3)
O7 C40 Os2 173.9(3)
O8 C41 Os3 174.3(3)
O9 C42 Os3 178.8(4)
O10 C43 Os3 176.1(3)
O11 C44 Os3 178.0(4)
C35 Os1 C36 87.45(15)
C35 Os1 C34 89.96(15)
C36 Os1 C34 177.40(15)
C35 Os1 P1 102.81(11)
C36 Os1 P1 91.93(11)
C34 Os1 P1 88.65(11)
C35 Os1 Os3 92.71(11)
C36 Os1 Os3 91.32(11)
C34 Os1 Os3 88.79(11)
P1 Os1 Os3 164.27(2)
C35 Os1 Os2 152.12(11)
C36 Os1 Os2 92.48(10)
C34 Os1 Os2 89.81(10)
P1 Os1 Os2 105.05(2)
Os3 Os1 Os2 59.417(5)
C39 Os2 C38 97.60(16)
C39 Os2 C40 86.50(16)
C38 Os2 C40 96.96(16)
C39 Os2 C37 92.67(16)
C38 Os2 C37 93.00(16)
C40 Os2 C37 170.03(15)
C39 Os2 Os3 171.59(11)
C38 Os2 Os3 88.69(12)
C40 Os2 Os3 87.20(11)
C37 Os2 Os3 92.57(11)
C39 Os2 Os1 114.06(11)
C38 Os2 Os1 148.27(12)
C40 Os2 Os1 83.49(10)
C37 Os2 Os1 87.80(11)
Os3 Os2 Os1 59.602(5)
C42 Os3 C44 103.39(17)
C42 Os3 C41 90.45(15)
C44 Os3 C41 90.20(16)
C42 Os3 C43 89.45(16)
C44 Os3 C43 92.86(16)
C41 Os3 C43 176.88(15)
C42 Os3 Os2 158.11(12)
C44 Os3 Os2 98.38(12)
C41 Os3 Os2 91.84(11)
C43 Os3 Os2 87.10(11)
C42 Os3 Os1 97.40(12)
C44 Os3 Os1 159.09(12)
C41 Os3 Os1 87.35(11)
C43 Os3 Os1 89.57(11)
Os2 Os3 Os1 60.982(5)
C22 P1 C1 108.44(16)
C22 P1 C28 109.09(16)
C1 P1 C28 102.42(16)
C22 P1 Os1 114.51(12)
C1 P1 Os1 108.54(12)
C28 P1 Os1 113.05(12)

loop_
_geom_bond_atom_site_label_1
_geom_bond_atom_site_label_2
_geom_bond_distance
C1 C6 1.408(5)
C1 C2 1.419(5)
C1 P1 1.858(3)
C2 C3 1.403(5)
C2 C7 1.507(5)
C3 C4 1.382(5)
C3 H3 0.9500
C4 C5 1.387(5)
C4 H4 0.9500
C5 C6 1.383(5)
C5 H5 0.9500
C6 H6 0.9500
C7 C12 1.396(5)
C7 C8 1.417(5)
C8 C9 1.391(5)
C8 C13 1.516(5)
C9 C10 1.400(6)
C9 H9 0.9500
C10 C11 1.388(5)
C10 C16 1.525(5)
C11 C12 1.397(5)
C11 H11 0.9500
C12 C19 1.534(5)
C13 C14 1.528(5)
C13 C15 1.529(5)
C13 H13 1.0000
C14 H14A 0.9800
C14 H14B 0.9800
C14 H14C 0.9800
C15 H15A 0.9800
C15 H15B 0.9800
C15 H15C 0.9800
C16 C17 1.522(6)
C16 C18 1.524(6)
C16 H16 1.0000
C17 H17A 0.9800
C17 H17B 0.9800
C17 H17C 0.9800
C18 H18A 0.9800
C18 H18B 0.9800
C18 H18C 0.9800
C19 C20 1.523(6)
C19 C21 1.532(5)
C19 H19 1.0000
C20 H20A 0.9800
C20 H20B 0.9800
C20 H20C 0.9800
C21 H21A 0.9800
C21 H21B 0.9800
C21 H21C 0.9800
C22 C23 1.536(5)
C22 C27 1.541(5)
C22 P1 1.856(4)
C22 H22 1.0000
C23 C24 1.527(5)
C23 H23A 0.9900
C23 H23B 0.9900
C24 C25 1.525(5)
C24 H24A 0.9900
C24 H24B 0.9900
C25 C26 1.528(6)
C25 H25A 0.9900
C25 H25B 0.9900
C26 C27 1.528(5)
C26 H26A 0.9900
C26 H26B 0.9900
C27 H27A 0.9900
C27 H27B 0.9900
C28 C29 1.535(5)
C28 C33 1.536(5)
C28 P1 1.870(4)
C28 H28 1.0000
C29 C30 1.541(5)
C29 H29A 0.9900
C29 H29B 0.9900
C30 C31 1.519(5)
C30 H30A 0.9900
C30 H30B 0.9900
C31 C32 1.526(5)
C31 H31A 0.9900
C31 H31B 0.9900
C32 C33 1.536(5)
C32 H32A 0.9900
C32 H32B 0.9900
C33 H33A 0.9900
C33 H33B 0.9900
C34 O1 1.130(5)
C34 Os1 1.963(4)
C35 O2 1.147(5)
C35 Os1 1.884(4)
C36 O3 1.137(5)
C36 Os1 1.947(4)
C37 O4 1.127(5)
C37 Os2 1.968(4)
C38 O5 1.141(5)
C38 Os2 1.924(4)
C39 O6 1.138(5)
C39 Os2 1.906(4)
C40 O7 1.136(5)
C40 Os2 1.947(4)
C41 O8 1.128(5)
C41 Os3 1.961(4)
C42 O9 1.146(5)
C42 Os3 1.902(4)
C43 O10 1.128(5)
C43 Os3 1.965(4)
C44 O11 1.147(5)
C44 Os3 1.915(4)
Os1 P1 2.4028(9)
Os1 Os3 2.8912(2)
Os1 Os2 2.9312(2)
Os2 Os3 2.8857(2)

loop_
_geom_torsion_atom_site_label_1
_geom_torsion_atom_site_label_2
_geom_torsion_atom_site_label_3
_geom_torsion_atom_site_label_4
_geom_torsion
C6 C1 C2 C3 -7.3(5)
P1 C1 C2 C3 163.6(3)
C6 C1 C2 C7 165.6(4)
P1 C1 C2 C7 -23.5(6)
C1 C2 C3 C4 4.7(6)
C7 C2 C3 C4 -169.2(4)
C2 C3 C4 C5 1.3(6)
C3 C4 C5 C6 -4.6(6)
C4 C5 C6 C1 1.8(6)
C2 C1 C6 C5 4.3(6)
P1 C1 C6 C5 -168.3(3)
C3 C2 C7 C12 78.2(4)
C1 C2 C7 C12 -94.9(5)
C3 C2 C7 C8 -91.9(4)
C1 C2 C7 C8 94.9(5)
C12 C7 C8 C9 1.8(5)
C2 C7 C8 C9 171.7(3)
C12 C7 C8 C13 -176.0(3)
C2 C7 C8 C13 -6.0(5)
C7 C8 C9 C10 0.6(5)
C13 C8 C9 C10 178.4(3)
C8 C9 C10 C11 -1.7(5)
C8 C9 C10 C16 179.2(3)
C9 C10 C11 C12 0.5(5)
C16 C10 C11 C12 179.5(3)
C8 C7 C12 C11 -3.0(5)
C2 C7 C12 C11 -173.3(3)
C8 C7 C12 C19 173.9(3)
C2 C7 C12 C19 3.6(5)
C10 C11 C12 C7 1.8(5)
C10 C11 C12 C19 -175.2(3)
C9 C8 C13 C14 -86.2(4)
C7 C8 C13 C14 91.6(4)
C9 C8 C13 C15 37.9(5)
C7 C8 C13 C15 -144.3(3)
C11 C10 C16 C17 118.4(4)
C9 C10 C16 C17 -62.6(5)
C11 C10 C16 C18 -6.4(5)
C9 C10 C16 C18 172.7(3)
C7 C12 C19 C20 133.6(4)
C11 C12 C19 C20 -49.5(5)
C7 C12 C19 C21 -102.9(4)
C11 C12 C19 C21 74.0(4)
C27 C22 C23 C24 58.4(4)
P1 C22 C23 C24 -170.7(2)
C22 C23 C24 C25 -58.2(4)
C23 C24 C25 C26 55.4(4)
C24 C25 C26 C27 -55.0(4)
C25 C26 C27 C22 55.8(4)
C23 C22 C27 C26 -56.5(4)
P1 C22 C27 C26 173.2(3)
C33 C28 C29 C30 57.9(4)
P1 C28 C29 C30 -167.4(3)
C28 C29 C30 C31 -55.8(4)
C29 C30 C31 C32 53.9(4)
C30 C31 C32 C33 -54.5(5)
C31 C32 C33 C28 55.7(4)
C29 C28 C33 C32 -57.3(4)
P1 C28 C33 C32 170.0(3)
C23 C22 P1 C1 70.3(3)
C27 C22 P1 C1 -161.7(3)
C23 C22 P1 C28 -40.6(3)
C27 C22 P1 C28 87.5(3)
C23 C22 P1 Os1 -168.4(2)
C27 C22 P1 Os1 -40.3(3)
C6 C1 P1 C22 -168.7(3)
C2 C1 P1 C22 19.9(4)
C6 C1 P1 C28 -53.5(3)
C2 C1 P1 C28 135.2(4)
C6 C1 P1 Os1 66.3(3)
C2 C1 P1 Os1 -105.0(4)
C29 C28 P1 C22 -59.0(3)
C33 C28 P1 C22 72.4(3)
C29 C28 P1 C1 -173.8(3)
C33 C28 P1 C1 -42.3(3)
C29 C28 P1 Os1 69.6(3)
C33 C28 P1 Os1 -158.9(2)
